data_1559762
loop_
_publ_author_name
'Millward, Makenzie J.'
'Ellis, Emily'
'Ward, John W.'
'Clayden, Jonathan'

_publ_section_title
;
 Hydantoin-bridged medium ring scaffolds by migratory insertion of
 urea-tethered nitrile anions into aromatic C-N bonds.
;
_journal_issue 6
_journal_name_full 'Chemical science'
_journal_page_first 2091
_journal_page_last 2096
_journal_paper_doi 10.1039/d0sc06188c
_journal_volume 12
_journal_year 2020
_chemical_formula_moiety 'C15 H19 N3 O, H2 O'
_chemical_formula_sum 'C15 H21 N3 O2'
_chemical_formula_weight 275.35
_space_group_crystal_system triclinic
_space_group_IT_number 2
_space_group_name_Hall '-P 1'
_space_group_name_H-M_alt 'P -1'
_atom_sites_solution_hydrogens mixed
_atom_sites_solution_primary dual
_audit_creation_date 2018-09-05
_audit_creation_method
;
Olex2 1.2
(compiled 2018.05.29 svn.r3508 for OlexSys, GUI svn.r5506)
;
_audit_update_record
;
2020-03-30 deposited with the CCDC.	2020-12-11 downloaded from the CCDC.
;
_cell_angle_alpha 73.957(3)
_cell_angle_beta 88.399(3)
_cell_angle_gamma 78.976(3)
_cell_formula_units_Z 2
_cell_length_a 7.1405(3)
_cell_length_b 8.5770(4)
_cell_length_c 11.9704(6)
_cell_measurement_reflns_used 4230
_cell_measurement_temperature 100(2)
_cell_measurement_theta_max 27.820
_cell_measurement_theta_min 2.517
_cell_volume 691.32(6)
_computing_cell_refinement 'SAINT V8.38A (Bruker, 2016)'
_computing_data_collection 'Bruker Apex suite'
_computing_data_reduction 'SAINT V8.38A (Bruker, 2016)'
_computing_molecular_graphics 'Olex2 (Dolomanov et al., 2009)'
_computing_publication_material 'Olex2 (Dolomanov et al., 2009)'
_computing_structure_refinement 'ShelXL (Sheldrick, 2015)'
_computing_structure_solution 'ShelXT (Sheldrick, 2015)'
_diffrn_ambient_temperature 100(2)
_diffrn_detector 'Bruker area detector'
_diffrn_detector_type 'CCD area detector'
_diffrn_measured_fraction_theta_full 1.000
_diffrn_measured_fraction_theta_max 0.997
_diffrn_measurement_device 'Bruker Apex II kappa CCD area detector'
_diffrn_measurement_device_type 'Bruker APEX-II CCD'
_diffrn_measurement_method '\f and \w scans'
_diffrn_radiation_monochromator graphite
_diffrn_radiation_type MoK\a
_diffrn_radiation_wavelength 0.71073
_diffrn_reflns_av_R_equivalents 0.0270
_diffrn_reflns_av_unetI/netI 0.0248
_diffrn_reflns_Laue_measured_fraction_full 1.000
_diffrn_reflns_Laue_measured_fraction_max 0.997
_diffrn_reflns_limit_h_max 9
_diffrn_reflns_limit_h_min -8
_diffrn_reflns_limit_k_max 11
_diffrn_reflns_limit_k_min -11
_diffrn_reflns_limit_l_max 15
_diffrn_reflns_limit_l_min -15
_diffrn_reflns_number 12697
_diffrn_reflns_point_group_measured_fraction_full 1.000
_diffrn_reflns_point_group_measured_fraction_max 0.997
_diffrn_reflns_theta_full 25.242
_diffrn_reflns_theta_max 27.928
_diffrn_reflns_theta_min 1.771
_diffrn_source 'fine-focus sealed tube'
_diffrn_standards_number 0
_exptl_absorpt_coefficient_mu 0.090
_exptl_absorpt_correction_T_max 0.7456
_exptl_absorpt_correction_T_min 0.6479
_exptl_absorpt_correction_type multi-scan
_exptl_absorpt_process_details
'SADABS-2016/2 (Bruker,2016/2) was used for absorption correction. wR2(int) was 0.0607 before and 0.0409 after correction. The Ratio of minimum to maximum transmission is 0.8690. The \l/2 correction factor is Not present.'
_exptl_crystal_colour colourless
_exptl_crystal_colour_primary colourless
_exptl_crystal_density_diffrn 1.323
_exptl_crystal_description block
_exptl_crystal_F_000 296
_exptl_crystal_recrystallization_method 'Re-crystallisation from solvent: DCM:Et2O'
_exptl_crystal_size_max 0.382
_exptl_crystal_size_mid 0.326
_exptl_crystal_size_min 0.149
_refine_diff_density_max 0.415
_refine_diff_density_min -0.227
_refine_diff_density_rms 0.045
_refine_ls_extinction_method none
_refine_ls_goodness_of_fit_ref 1.045
_refine_ls_hydrogen_treatment mixed
_refine_ls_matrix_type full
_refine_ls_number_parameters 196
_refine_ls_number_reflns 3308
_refine_ls_number_restraints 1
_refine_ls_restrained_S_all 1.045
_refine_ls_R_factor_all 0.0471
_refine_ls_R_factor_gt 0.0395
_refine_ls_shift/su_max 0.000
_refine_ls_shift/su_mean 0.000
_refine_ls_structure_factor_coef Fsqd
_refine_ls_weighting_details 'w=1/[\s^2^(Fo^2^)+(0.0508P)^2^+0.2370P] where P=(Fo^2^+2Fc^2^)/3'
_refine_ls_weighting_scheme calc
_refine_ls_wR_factor_gt 0.0994
_refine_ls_wR_factor_ref 0.1040
_reflns_Friedel_coverage 0.000
_reflns_number_gt 2810
_reflns_number_total 3308
_reflns_threshold_expression 'I > 2\s(I)'
_cod_data_source_file d0sc06188c2.cif
_cod_data_source_block testt1
_cod_depositor_comments
;Adding full bibliography for 1559758--1559767.cif.

 Adding full bibliography for 1559758--1559767.cif.
;
_cod_database_code 1559762
_shelx_shelxl_version_number 2017/1
_shelx_space_group_comment
;
The symmetry employed for this shelxl refinement is uniquely defined
by the following loop, which should always be used as a source of
symmetry information in preference to the above space-group names.
They are only intended as comments.
;
_olex2_refinement_description
;
1. Fixed Uiso
 At 1.2 times of:
  All C(H) groups, All C(H,H) groups
 At 1.5 times of:
  All C(H,H,H) groups
2. Restrained distances
 O2-H2A \\sim O2-H2B
 with sigma of 0.01
3.a Ternary CH refined with riding coordinates:
 C8(H8)
3.b Secondary CH2 refined with riding coordinates:
 C6(H6A,H6B), C7(H7A,H7B)
3.c Aromatic/amide H refined with riding coordinates:
 C11(H11), C12(H12), C13(H13), C14(H14)
3.d Idealised Me refined as rotating group:
 C9(H9A,H9B,H9C), C10(H10A,H10B,H10C), C15(H15A,H15B,H15C)
;
_olex2_submission_special_instructions 'No special instructions were received'

loop_
_space_group_symop_operation_xyz
'x, y, z'
'-x, -y, -z'

loop_
_atom_site_label
_atom_site_type_symbol
_atom_site_fract_x
_atom_site_fract_y
_atom_site_fract_z
_atom_site_U_iso_or_equiv
_atom_site_adp_type
_atom_site_occupancy
_atom_site_site_symmetry_order
_atom_site_calc_flag
_atom_site_refinement_flags_posn
_atom_site_refinement_flags_adp
_atom_site_refinement_flags_occupancy
_atom_site_disorder_assembly
_atom_site_disorder_group
O1 O 0.16614(12) 0.68735(11) 0.73994(8) 0.0192(2) Uani 1 1 d . . . . .
N1 N 0.35734(14) 0.42970(12) 0.79373(9) 0.0153(2) Uani 1 1 d . . . . .
N2 N 0.47949(14) 0.64342(12) 0.81087(8) 0.0144(2) Uani 1 1 d . . . . .
N3 N 0.76486(16) 0.50686(15) 0.91416(9) 0.0220(2) Uani 1 1 d . . . . .
H3 H 0.835(3) 0.415(2) 0.9382(16) 0.033(5) Uiso 1 1 d . . . . .
C1 C 0.31772(17) 0.59465(15) 0.77638(10) 0.0152(2) Uani 1 1 d . . . . .
C2 C 0.55519(16) 0.35622(14) 0.83376(10) 0.0142(2) Uani 1 1 d . . . . .
C3 C 0.61643(17) 0.50275(14) 0.86101(10) 0.0144(2) Uani 1 1 d . . . . .
C4 C 0.67973(16) 0.31452(14) 0.73434(10) 0.0141(2) Uani 1 1 d . . . . .
C5 C 0.70212(16) 0.43352(14) 0.62796(10) 0.0144(2) Uani 1 1 d . . . . .
C6 C 0.61165(17) 0.61710(15) 0.59056(10) 0.0160(2) Uani 1 1 d . . . . .
H6A H 0.475909 0.627163 0.604302 0.019 Uiso 1 1 calc R . . . .
H6B H 0.626266 0.657743 0.507342 0.019 Uiso 1 1 calc R . . . .
C7 C 0.68901(17) 0.73257(15) 0.64964(10) 0.0166(2) Uani 1 1 d . . . . .
H7A H 0.811085 0.675490 0.687477 0.020 Uiso 1 1 calc R . . . .
H7B H 0.710875 0.829581 0.590051 0.020 Uiso 1 1 calc R . . . .
C8 C 0.55536(17) 0.78885(14) 0.74011(10) 0.0161(2) Uani 1 1 d . . . . .
H8 H 0.632486 0.823293 0.792077 0.019 Uiso 1 1 calc R . . . .
C9 C 0.21769(18) 0.33488(16) 0.77712(11) 0.0197(3) Uani 1 1 d . . . . .
H9A H 0.098845 0.408317 0.749669 0.030 Uiso 1 1 calc GR . . . .
H9B H 0.199113 0.257490 0.849708 0.030 Uiso 1 1 calc GR . . . .
H9C H 0.262720 0.276122 0.721015 0.030 Uiso 1 1 calc GR . . . .
C10 C 0.56141(19) 0.21261(15) 0.94296(11) 0.0194(3) Uani 1 1 d . . . . .
H10A H 0.479645 0.248063 0.999856 0.029 Uiso 1 1 calc GR . . . .
H10B H 0.689873 0.175970 0.973884 0.029 Uiso 1 1 calc GR . . . .
H10C H 0.518644 0.123288 0.923958 0.029 Uiso 1 1 calc GR . . . .
C11 C 0.77711(17) 0.15172(15) 0.75120(11) 0.0169(2) Uani 1 1 d . . . . .
H11 H 0.765726 0.074502 0.821678 0.020 Uiso 1 1 calc R . . . .
C12 C 0.89007(17) 0.10103(16) 0.66676(11) 0.0196(3) Uani 1 1 d . . . . .
H12 H 0.951848 -0.008519 0.680349 0.024 Uiso 1 1 calc R . . . .
C13 C 0.90973(17) 0.21500(16) 0.56237(11) 0.0199(3) Uani 1 1 d . . . . .
H13 H 0.983249 0.182902 0.504291 0.024 Uiso 1 1 calc R . . . .
C14 C 0.81843(17) 0.37797(16) 0.54525(10) 0.0176(2) Uani 1 1 d . . . . .
H14 H 0.835267 0.454240 0.475314 0.021 Uiso 1 1 calc R . . . .
C15 C 0.39931(18) 0.93528(15) 0.68485(12) 0.0217(3) Uani 1 1 d . . . . .
H15A H 0.332112 0.909927 0.625769 0.033 Uiso 1 1 calc GR . . . .
H15B H 0.455238 1.030242 0.650620 0.033 Uiso 1 1 calc GR . . . .
H15C H 0.311870 0.958292 0.743218 0.033 Uiso 1 1 calc GR . . . .
O2 O 0.95041(13) 0.77029(12) 0.93200(8) 0.0226(2) Uani 1 1 d D . . . .
H2A H 1.025(2) 0.767(2) 0.8682(15) 0.043(5) Uiso 1 1 d D . . . .
H2B H 0.883(3) 0.690(3) 0.928(2) 0.080(8) Uiso 1 1 d D . . . .

loop_
_atom_site_aniso_label
_atom_site_aniso_U_11
_atom_site_aniso_U_22
_atom_site_aniso_U_33
_atom_site_aniso_U_23
_atom_site_aniso_U_13
_atom_site_aniso_U_12
O1 0.0138(4) 0.0201(4) 0.0224(5) -0.0051(4) 0.0012(3) -0.0012(3)
N1 0.0134(5) 0.0162(5) 0.0175(5) -0.0058(4) 0.0025(4) -0.0042(4)
N2 0.0154(5) 0.0129(5) 0.0145(5) -0.0030(4) 0.0012(4) -0.0036(4)
N3 0.0219(6) 0.0260(6) 0.0165(5) -0.0014(4) -0.0027(4) -0.0073(5)
C1 0.0158(6) 0.0179(6) 0.0125(5) -0.0047(4) 0.0039(4) -0.0046(4)
C2 0.0147(5) 0.0147(5) 0.0131(5) -0.0036(4) 0.0018(4) -0.0034(4)
C3 0.0172(6) 0.0146(5) 0.0110(5) -0.0024(4) 0.0033(4) -0.0041(4)
C4 0.0130(5) 0.0167(6) 0.0137(5) -0.0050(4) 0.0010(4) -0.0045(4)
C5 0.0128(5) 0.0173(6) 0.0142(5) -0.0044(4) -0.0002(4) -0.0050(4)
C6 0.0168(6) 0.0177(6) 0.0119(5) -0.0013(4) 0.0009(4) -0.0038(4)
C7 0.0161(6) 0.0157(6) 0.0164(6) -0.0008(4) 0.0011(4) -0.0049(4)
C8 0.0176(6) 0.0134(5) 0.0174(6) -0.0028(4) 0.0001(5) -0.0055(4)
C9 0.0189(6) 0.0209(6) 0.0218(6) -0.0066(5) 0.0020(5) -0.0087(5)
C10 0.0268(6) 0.0161(6) 0.0146(6) -0.0021(4) 0.0044(5) -0.0060(5)
C11 0.0161(6) 0.0162(6) 0.0180(6) -0.0039(4) 0.0004(4) -0.0037(4)
C12 0.0157(6) 0.0195(6) 0.0255(6) -0.0099(5) 0.0011(5) -0.0024(5)
C13 0.0148(6) 0.0269(7) 0.0215(6) -0.0122(5) 0.0045(5) -0.0050(5)
C14 0.0164(6) 0.0239(6) 0.0139(5) -0.0054(5) 0.0019(4) -0.0074(5)
C15 0.0202(6) 0.0144(6) 0.0284(7) -0.0028(5) 0.0005(5) -0.0028(5)
O2 0.0228(5) 0.0225(5) 0.0219(5) -0.0048(4) -0.0005(4) -0.0044(4)

loop_
_atom_type_symbol
_atom_type_description
_atom_type_scat_dispersion_real
_atom_type_scat_dispersion_imag
_atom_type_scat_source
C C 0.0033 0.0016 'International Tables Vol C Tables 4.2.6.8 and 6.1.1.4'
H H 0.0000 0.0000 'International Tables Vol C Tables 4.2.6.8 and 6.1.1.4'
N N 0.0061 0.0033 'International Tables Vol C Tables 4.2.6.8 and 6.1.1.4'
O O 0.0106 0.0060 'International Tables Vol C Tables 4.2.6.8 and 6.1.1.4'

loop_
_geom_angle_atom_site_label_1
_geom_angle_atom_site_label_2
_geom_angle_atom_site_label_3
_geom_angle
_geom_angle_site_symmetry_1
_geom_angle_site_symmetry_3
_geom_angle_publ_flag
C1 N1 C2 112.72(9) . . ?
C1 N1 C9 123.44(10) . . ?
C9 N1 C2 123.83(10) . . ?
C1 N2 C8 122.92(9) . . ?
C3 N2 C1 109.17(9) . . ?
C3 N2 C8 115.63(9) . . ?
C3 N3 H3 113.0(12) . . ?
O1 C1 N1 126.44(11) . . ?
O1 C1 N2 125.21(11) . . ?
N1 C1 N2 108.33(10) . . ?
N1 C2 C3 100.23(9) . . ?
N1 C2 C4 111.53(9) . . ?
N1 C2 C10 110.66(9) . . ?
C3 C2 C4 107.72(9) . . ?
C10 C2 C3 111.09(9) . . ?
C10 C2 C4 114.63(10) . . ?
N2 C3 C2 107.57(10) . . ?
N3 C3 N2 123.22(11) . . ?
N3 C3 C2 129.15(11) . . ?
C5 C4 C2 123.35(10) . . ?
C11 C4 C2 117.97(10) . . ?
C11 C4 C5 118.67(11) . . ?
C4 C5 C6 127.97(10) . . ?
C14 C5 C4 117.18(11) . . ?
C14 C5 C6 114.84(10) . . ?
C5 C6 H6A 107.9 . . ?
C5 C6 H6B 107.9 . . ?
C5 C6 C7 117.54(10) . . ?
H6A C6 H6B 107.2 . . ?
C7 C6 H6A 107.9 . . ?
C7 C6 H6B 107.9 . . ?
C6 C7 H7A 108.7 . . ?
C6 C7 H7B 108.7 . . ?
H7A C7 H7B 107.6 . . ?
C8 C7 C6 114.11(9) . . ?
C8 C7 H7A 108.7 . . ?
C8 C7 H7B 108.7 . . ?
N2 C8 C7 108.05(9) . . ?
N2 C8 H8 107.7 . . ?
N2 C8 C15 112.98(10) . . ?
C7 C8 H8 107.7 . . ?
C15 C8 C7 112.46(10) . . ?
C15 C8 H8 107.7 . . ?
N1 C9 H9A 109.5 . . ?
N1 C9 H9B 109.5 . . ?
N1 C9 H9C 109.5 . . ?
H9A C9 H9B 109.5 . . ?
H9A C9 H9C 109.5 . . ?
H9B C9 H9C 109.5 . . ?
C2 C10 H10A 109.5 . . ?
C2 C10 H10B 109.5 . . ?
C2 C10 H10C 109.5 . . ?
H10A C10 H10B 109.5 . . ?
H10A C10 H10C 109.5 . . ?
H10B C10 H10C 109.5 . . ?
C4 C11 H11 118.8 . . ?
C12 C11 C4 122.48(11) . . ?
C12 C11 H11 118.8 . . ?
C11 C12 H12 120.4 . . ?
C13 C12 C11 119.25(12) . . ?
C13 C12 H12 120.4 . . ?
C12 C13 H13 120.4 . . ?
C12 C13 C14 119.11(11) . . ?
C14 C13 H13 120.4 . . ?
C5 C14 H14 118.4 . . ?
C13 C14 C5 123.29(11) . . ?
C13 C14 H14 118.4 . . ?
C8 C15 H15A 109.5 . . ?
C8 C15 H15B 109.5 . . ?
C8 C15 H15C 109.5 . . ?
H15A C15 H15B 109.5 . . ?
H15A C15 H15C 109.5 . . ?
H15B C15 H15C 109.5 . . ?
H2A O2 H2B 97.3(19) . . ?

loop_
_geom_bond_atom_site_label_1
_geom_bond_atom_site_label_2
_geom_bond_distance
_geom_bond_site_symmetry_2
_geom_bond_publ_flag
O1 C1 1.2246(15) . ?
N1 C1 1.3463(15) . ?
N1 C2 1.4674(15) . ?
N1 C9 1.4511(15) . ?
N2 C1 1.4094(15) . ?
N2 C3 1.3977(15) . ?
N2 C8 1.4885(14) . ?
N3 H3 0.828(18) . ?
N3 C3 1.2624(16) . ?
C2 C3 1.5238(16) . ?
C2 C4 1.5458(16) . ?
C2 C10 1.5232(16) . ?
C4 C5 1.4218(16) . ?
C4 C11 1.3981(16) . ?
C5 C6 1.5279(16) . ?
C5 C14 1.4002(17) . ?
C6 H6A 0.9700 . ?
C6 H6B 0.9700 . ?
C6 C7 1.5506(17) . ?
C7 H7A 0.9700 . ?
C7 H7B 0.9700 . ?
C7 C8 1.5401(17) . ?
C8 H8 0.9800 . ?
C8 C15 1.5177(17) . ?
C9 H9A 0.9600 . ?
C9 H9B 0.9600 . ?
C9 H9C 0.9600 . ?
C10 H10A 0.9600 . ?
C10 H10B 0.9600 . ?
C10 H10C 0.9600 . ?
C11 H11 0.9300 . ?
C11 C12 1.3873(17) . ?
C12 H12 0.9300 . ?
C12 C13 1.3799(18) . ?
C13 H13 0.9300 . ?
C13 C14 1.3862(18) . ?
C14 H14 0.9300 . ?
C15 H15A 0.9600 . ?
C15 H15B 0.9600 . ?
C15 H15C 0.9600 . ?
O2 H2A 0.922(15) . ?
O2 H2B 0.928(16) . ?

loop_
_geom_hbond_atom_site_label_D
_geom_hbond_atom_site_label_H
_geom_hbond_atom_site_label_A
_geom_hbond_distance_DH
_geom_hbond_distance_HA
_geom_hbond_distance_DA
_geom_hbond_angle_DHA
_geom_hbond_site_symmetry_A
_geom_hbond_publ_flag
N3 H3 O2 0.828(18) 2.265(19) 3.0194(15) 151.6(16) 2_767 yes
O2 H2A O1 0.922(15) 2.017(16) 2.9071(13) 161.8(17) 1_655 yes
O2 H2B N3 0.928(16) 1.962(16) 2.8868(15) 174(2) . yes
